data_4081937
loop_
_publ_author_name
'Kluge, Tim'
'Bette, Martin'
'R\"uffer, Tobias'
'Bruhn, Clemens'
'Wagner, Christoph'
'Str\"ohl, Dieter'
'Schmidt, J\"urgen'
'Steinborn, Dirk'

_publ_section_title
;
 Activation of Acetyl Ligands through Hydrogen Bonds: A New Way to
 Platinum(II) Complexes Bearing Protonated Iminoacetyl Ligands
;
_journal_issue 23
_journal_name_full Organometallics
_journal_page_first 7090
_journal_paper_doi 10.1021/om400812w
_journal_volume 32
_journal_year 2013
_chemical_formula_moiety 'C13 H17 N3 O2 Pt'
_chemical_formula_sum 'C13 H17 N3 O2 Pt'
_chemical_formula_weight 442.39
_chemical_name_systematic
; 
 ? 
;
_space_group_IT_number 19
_symmetry_cell_setting orthorhombic
_symmetry_space_group_name_Hall 'P 2ac 2ab'
_symmetry_space_group_name_H-M 'P 21 21 21'
_atom_sites_solution_hydrogens geom
_atom_sites_solution_primary direct
_atom_sites_solution_secondary difmap
_audit_creation_method SHELXL-97
_cell_angle_alpha 90.00
_cell_angle_beta 90.00
_cell_angle_gamma 90.00
_cell_formula_units_Z 4
_cell_length_a 5.3000(3)
_cell_length_b 10.4320(7)
_cell_length_c 25.1210(18)
_cell_measurement_reflns_used 5127
_cell_measurement_temperature 200(2)
_cell_measurement_theta_max 29.72
_cell_measurement_theta_min 3.12
_cell_volume 1388.93(16)
_computing_structure_refinement 'SHELXL-97 (Sheldrick, 1997)'
_computing_structure_solution 'SHELXS-97 (Sheldrick, 1990)'
_diffrn_ambient_temperature 200(2)
_diffrn_measured_fraction_theta_full 0.996
_diffrn_measured_fraction_theta_max 0.996
_diffrn_measurement_device_type 'STOE IPDS 2T'
_diffrn_measurement_method 'area detector'
_diffrn_radiation_monochromator graphite
_diffrn_radiation_source 'fine-focus sealed tube'
_diffrn_radiation_type MoK\a
_diffrn_radiation_wavelength 0.71073
_diffrn_reflns_av_R_equivalents 0.0494
_diffrn_reflns_av_sigmaI/netI 0.0431
_diffrn_reflns_limit_h_max 6
_diffrn_reflns_limit_h_min -6
_diffrn_reflns_limit_k_max 13
_diffrn_reflns_limit_k_min -12
_diffrn_reflns_limit_l_max 27
_diffrn_reflns_limit_l_min -32
_diffrn_reflns_number 5565
_diffrn_reflns_theta_full 27.00
_diffrn_reflns_theta_max 27.00
_diffrn_reflns_theta_min 3.12
_exptl_absorpt_coefficient_mu 10.104
_exptl_absorpt_correction_T_max 0.7854
_exptl_absorpt_correction_T_min 0.5254
_exptl_absorpt_correction_type numerical
_exptl_absorpt_process_details '(IPDS Software; Stoe & Cie, 1999)'
_exptl_crystal_colour orange
_exptl_crystal_density_diffrn 2.116
_exptl_crystal_density_method 'not measured'
_exptl_crystal_description needle
_exptl_crystal_F_000 840
_exptl_crystal_size_max 0.478
_exptl_crystal_size_mid 0.035
_exptl_crystal_size_min 0.018
_refine_diff_density_max 1.186
_refine_diff_density_min -1.612
_refine_diff_density_rms 0.187
_refine_ls_abs_structure_details 'Flack H D (1983), Acta Cryst. A39, 876-881'
_refine_ls_abs_structure_Flack -0.02(2)
_refine_ls_extinction_coef 0.0053(6)
_refine_ls_extinction_expression Fc^*^=kFc[1+0.001xFc^2^\l^3^/sin(2\q)]^-1/4^
_refine_ls_extinction_method SHELXL
_refine_ls_goodness_of_fit_ref 1.076
_refine_ls_hydrogen_treatment constr
_refine_ls_matrix_type full
_refine_ls_number_parameters 175
_refine_ls_number_reflns 3003
_refine_ls_number_restraints 0
_refine_ls_restrained_S_all 1.076
_refine_ls_R_factor_all 0.0431
_refine_ls_R_factor_gt 0.0355
_refine_ls_shift/su_max 0.000
_refine_ls_shift/su_mean 0.000
_refine_ls_structure_factor_coef Fsqd
_refine_ls_weighting_details 'calc w=1/[\s^2^(Fo^2^)+(0.0684P)^2^+0.0000P] where P=(Fo^2^+2Fc^2^)/3'
_refine_ls_weighting_scheme calc
_refine_ls_wR_factor_gt 0.0987
_refine_ls_wR_factor_ref 0.1098
_reflns_number_gt 2540
_reflns_number_total 3003
_reflns_threshold_expression >2sigma(I)
_cod_data_source_file om400812w_si_003.cif
_cod_data_source_block c:\i2t0652
_cod_original_sg_symbol_H-M P212121
_cod_database_code 4081937

loop_
_symmetry_equiv_pos_as_xyz
'x, y, z'
'-x+1/2, -y, z+1/2'
'x+1/2, -y+1/2, -z'
'-x, y+1/2, -z+1/2'

loop_
_atom_site_label
_atom_site_type_symbol
_atom_site_fract_x
_atom_site_fract_y
_atom_site_fract_z
_atom_site_U_iso_or_equiv
_atom_site_adp_type
_atom_site_occupancy
_atom_site_symmetry_multiplicity
_atom_site_calc_flag
_atom_site_refinement_flags
C1 C 0.146(2) -0.1525(12) 0.1371(4) 0.039(2) Uani 1 1 d .
C2 C 0.147(2) -0.2626(9) 0.1730(5) 0.042(3) Uani 1 1 d .
H1 H 0.0588 -0.3345 0.1561 0.050 Uiso 1 1 calc R
H3 H 0.0613 -0.2398 0.2062 0.050 Uiso 1 1 calc R
H2 H 0.3216 -0.2874 0.1807 0.050 Uiso 1 1 calc R
C3 C 0.493(2) -0.0608(11) 0.2156(4) 0.039(2) Uani 1 1 d .
C4 C 0.366(2) 0.0040(15) 0.2608(4) 0.052(3) Uani 1 1 d .
H5 H 0.4523 -0.0183 0.2940 0.062 Uiso 1 1 calc R
H4 H 0.1899 -0.0240 0.2626 0.062 Uiso 1 1 calc R
H6 H 0.3724 0.0970 0.2555 0.062 Uiso 1 1 calc R
C5 C 0.629(2) 0.2209(12) 0.0956(4) 0.040(2) Uani 1 1 d .
C6 C 0.794(2) 0.3233(10) 0.0877(4) 0.038(2) Uani 1 1 d .
H7 H 0.7780 0.3753 0.0569 0.046 Uiso 1 1 calc R
C7 C 0.976(2) 0.3489(11) 0.1240(5) 0.044(3) Uani 1 1 d .
H8 H 1.0853 0.4199 0.1190 0.052 Uiso 1 1 calc R
C8 C 1.002(2) 0.2713(11) 0.1686(5) 0.040(2) Uani 1 1 d .
H9 H 1.1312 0.2871 0.1941 0.048 Uiso 1 1 calc R
C9 C 0.836(2) 0.1707(12) 0.1750(4) 0.039(2) Uani 1 1 d .
H10 H 0.8525 0.1152 0.2048 0.047 Uiso 1 1 calc R
C10 C 0.428(2) 0.1883(12) 0.0584(4) 0.040(2) Uani 1 1 d .
H11 H 0.3936 0.2396 0.0279 0.048 Uiso 1 1 calc R
C11 C -0.201(2) -0.2414(11) 0.0847(5) 0.043(3) Uani 1 1 d .
H12 H -0.3452 -0.1984 0.0670 0.052 Uiso 1 1 calc R
H13 H -0.2646 -0.2790 0.1183 0.052 Uiso 1 1 calc R
C12 C -0.113(3) -0.3452(11) 0.0504(5) 0.051(3) Uani 1 1 d .
H14 H -0.2396 -0.3974 0.0345 0.061 Uiso 1 1 calc R
C13 C 0.128(3) -0.3749(11) 0.0388(5) 0.053(3) Uani 1 1 d .
H16 H 0.2616 -0.3259 0.0536 0.064 Uiso 1 1 calc R
H15 H 0.1642 -0.4449 0.0159 0.064 Uiso 1 1 calc R
N1 N 0.2971(18) 0.0860(8) 0.0688(3) 0.0347(18) Uani 1 1 d .
N2 N 0.6513(17) 0.1505(10) 0.1395(3) 0.0374(19) Uani 1 1 d .
N3 N -0.0133(18) -0.1457(9) 0.0975(4) 0.038(2) Uani 1 1 d .
H17 H -0.0054 -0.0775 0.0769 0.046 Uiso 1 1 calc R
O1 O 0.1085(13) 0.0548(7) 0.0377(3) 0.0402(17) Uani 1 1 d .
O2 O 0.6529(19) -0.1398(10) 0.2246(4) 0.065(3) Uani 1 1 d .
Pt Pt 0.38960(5) -0.00320(4) 0.142652(12) 0.03210(16) Uani 1 1 d .

loop_
_atom_site_aniso_label
_atom_site_aniso_U_11
_atom_site_aniso_U_22
_atom_site_aniso_U_33
_atom_site_aniso_U_23
_atom_site_aniso_U_13
_atom_site_aniso_U_12
C1 0.034(5) 0.053(6) 0.030(5) -0.001(5) 0.001(4) -0.001(5)
C2 0.053(7) 0.018(4) 0.054(7) 0.004(4) 0.003(6) -0.009(5)
C3 0.042(5) 0.042(6) 0.032(5) 0.008(5) -0.008(5) -0.001(5)
C4 0.067(6) 0.057(6) 0.032(4) 0.004(7) 0.000(4) 0.010(13)
C5 0.041(6) 0.055(7) 0.024(5) 0.002(4) -0.006(4) 0.002(5)
C6 0.055(6) 0.027(5) 0.032(5) 0.004(4) 0.009(5) -0.005(5)
C7 0.052(6) 0.035(6) 0.044(6) -0.006(5) 0.001(5) -0.005(5)
C8 0.039(6) 0.042(6) 0.041(6) -0.004(5) -0.008(5) -0.006(5)
C9 0.036(5) 0.049(6) 0.032(5) -0.003(4) -0.005(4) -0.007(5)
C10 0.043(6) 0.050(6) 0.025(5) 0.003(4) -0.002(4) -0.004(5)
C11 0.039(6) 0.036(6) 0.054(7) 0.004(5) -0.009(5) -0.002(5)
C12 0.068(8) 0.030(5) 0.056(7) 0.005(5) -0.012(6) -0.010(6)
C13 0.069(8) 0.032(6) 0.059(8) -0.004(5) 0.003(6) -0.001(6)
N1 0.051(5) 0.033(4) 0.020(4) 0.003(3) -0.004(4) 0.002(4)
N2 0.034(4) 0.047(5) 0.031(4) -0.001(4) -0.006(4) -0.013(4)
N3 0.041(4) 0.028(4) 0.045(5) 0.008(4) -0.002(4) -0.007(4)
O1 0.035(4) 0.046(4) 0.039(4) -0.005(3) -0.006(3) -0.009(3)
O2 0.067(6) 0.070(6) 0.059(6) 0.014(5) -0.012(5) 0.028(5)
Pt 0.0349(2) 0.0328(2) 0.0285(2) 0.0012(2) -0.00102(12) 0.0013(3)

loop_
_atom_type_symbol
_atom_type_description
_atom_type_scat_dispersion_real
_atom_type_scat_dispersion_imag
_atom_type_scat_source
C C 0.0033 0.0016 'International Tables Vol C Tables 4.2.6.8 and 6.1.1.4'
H H 0.0000 0.0000 'International Tables Vol C Tables 4.2.6.8 and 6.1.1.4'
N N 0.0061 0.0033 'International Tables Vol C Tables 4.2.6.8 and 6.1.1.4'
O O 0.0106 0.0060 'International Tables Vol C Tables 4.2.6.8 and 6.1.1.4'
Pt Pt -1.7033 8.3905 'International Tables Vol C Tables 4.2.6.8 and 6.1.1.4'

loop_
_geom_angle_atom_site_label_1
_geom_angle_atom_site_label_2
_geom_angle_atom_site_label_3
_geom_angle
N3 C1 C2 121.1(11)
N3 C1 Pt 114.9(8)
C2 C1 Pt 124.0(8)
C1 C2 H1 109.5
C1 C2 H3 109.5
H1 C2 H3 109.5
C1 C2 H2 109.5
H1 C2 H2 109.5
H3 C2 H2 109.5
O2 C3 C4 119.3(10)
O2 C3 Pt 124.6(9)
C4 C3 Pt 116.0(8)
C3 C4 H5 109.5
C3 C4 H4 109.5
H5 C4 H4 109.5
C3 C4 H6 109.5
H5 C4 H6 109.5
H4 C4 H6 109.5
N2 C5 C6 119.1(10)
N2 C5 C10 117.8(10)
C6 C5 C10 123.0(10)
C7 C6 C5 120.1(10)
C7 C6 H7 120.0
C5 C6 H7 120.0
C6 C7 C8 120.0(11)
C6 C7 H8 120.0
C8 C7 H8 120.0
C9 C8 C7 118.1(11)
C9 C8 H9 120.9
C7 C8 H9 120.9
N2 C9 C8 120.6(11)
N2 C9 H10 119.7
C8 C9 H10 119.7
N1 C10 C5 116.8(10)
N1 C10 H11 121.6
C5 C10 H11 121.6
N3 C11 C12 115.0(10)
N3 C11 H12 108.5
C12 C11 H12 108.5
N3 C11 H13 108.5
C12 C11 H13 108.5
H12 C11 H13 107.5
C13 C12 C11 126.9(11)
C13 C12 H14 116.5
C11 C12 H14 116.5
C12 C13 H16 120.0
C12 C13 H15 120.0
H16 C13 H15 120.0
C10 N1 O1 119.2(8)
C10 N1 Pt 114.4(7)
O1 N1 Pt 126.0(7)
C5 N2 C9 121.9(10)
C5 N2 Pt 113.0(7)
C9 N2 Pt 124.8(8)
C1 N3 C11 125.2(10)
C1 N3 H17 117.4
C11 N3 H17 117.4
C3 Pt C1 90.4(4)
C3 Pt N2 94.7(4)
C1 Pt N2 173.8(4)
C3 Pt N1 171.4(4)
C1 Pt N1 97.4(4)
N2 Pt N1 77.7(3)

loop_
_geom_bond_atom_site_label_1
_geom_bond_atom_site_label_2
_geom_bond_distance
C1 N3 1.308(14)
C1 C2 1.459(15)
C1 Pt 2.029(12)
C2 H1 0.9800
C2 H3 0.9800
C2 H2 0.9800
C3 O2 1.203(14)
C3 C4 1.481(16)
C3 Pt 2.006(10)
C4 H5 0.9800
C4 H4 0.9800
C4 H6 0.9800
C5 N2 1.329(14)
C5 C6 1.392(16)
C5 C10 1.460(14)
C6 C7 1.353(16)
C6 H7 0.9500
C7 C8 1.390(16)
C7 H8 0.9500
C8 C9 1.379(16)
C8 H9 0.9500
C9 N2 1.341(13)
C9 H10 0.9500
C10 N1 1.300(14)
C10 H11 0.9500
C11 N3 1.446(14)
C11 C12 1.461(17)
C11 H12 0.9900
C11 H13 0.9900
C12 C13 1.347(18)
C12 H14 0.9500
C13 H16 0.9500
C13 H15 0.9500
N1 O1 1.311(11)
N1 Pt 2.131(8)
N2 Pt 2.122(9)
N3 H17 0.8800

loop_
_geom_hbond_atom_site_label_D
_geom_hbond_atom_site_label_H
_geom_hbond_atom_site_label_A
_geom_hbond_distance_DH
_geom_hbond_distance_HA
_geom_hbond_distance_DA
_geom_hbond_angle_DHA
N3 H17 O1 0.88 1.80 2.655(12) 163.1

loop_
_geom_torsion_atom_site_label_1
_geom_torsion_atom_site_label_2
_geom_torsion_atom_site_label_3
_geom_torsion_atom_site_label_4
_geom_torsion
N2 C5 C6 C7 1.2(18)
C10 C5 C6 C7 179.5(11)
C5 C6 C7 C8 1.3(18)
C6 C7 C8 C9 -1.2(18)
C7 C8 C9 N2 -1.3(18)
N2 C5 C10 N1 -5.5(16)
C6 C5 C10 N1 176.1(11)
N3 C11 C12 C13 14.6(18)
C5 C10 N1 O1 177.8(9)
C5 C10 N1 Pt 4.9(13)
C6 C5 N2 C9 -3.8(17)
C10 C5 N2 C9 177.7(10)
C6 C5 N2 Pt -178.5(9)
C10 C5 N2 Pt 3.0(13)
C8 C9 N2 C5 3.9(18)
C8 C9 N2 Pt 178.0(9)
C2 C1 N3 C11 0.4(18)
Pt C1 N3 C11 178.7(9)
C12 C11 N3 C1 -86.9(14)
O2 C3 Pt C1 85.2(11)
C4 C3 Pt C1 -97.1(9)
O2 C3 Pt N2 -91.3(11)
C4 C3 Pt N2 86.5(9)
N3 C1 Pt C3 167.8(9)
C2 C1 Pt C3 -13.9(10)
N3 C1 Pt N1 -8.5(9)
C2 C1 Pt N1 169.7(10)
C5 N2 Pt C3 -176.2(8)
C9 N2 Pt C3 9.4(10)
C5 N2 Pt N1 -0.4(8)
C9 N2 Pt N1 -174.9(10)
C10 N1 Pt C1 -178.7(8)
O1 N1 Pt C1 9.1(9)
C10 N1 Pt N2 -2.6(8)
O1 N1 Pt N2 -174.8(9)
